data_2213145
loop_
_publ_author_name
'Yuksel, Fatma'
'Tuncel, Sinem'
'Gurek, Ayse Gul'
'Jeanneau, Erwann'
'Luneau, Dominique'
'Ahsen, Vefa'

_publ_section_title
;Bis[\m-4,5-dicyano-<i>N</i>,<i>N</i>'-bis(<i>p</i>-tolylsulfonyl)-<i>o</i>-phenylenediaminato]bis[diamminecopper(II)]
 dihydrate
;
_journal_coeditor_code BQ2007
_journal_issue 5
_journal_name_full 'Acta Crystallographica Section E'
_journal_page_first m1380
_journal_page_last m1382
_journal_paper_doi 10.1107/S1600536807017643
_journal_volume 63
_journal_year 2007
_chemical_formula_iupac '[Cu (C22 H16 N4 O4 S2) (N H3)2], H2 O'
_chemical_formula_moiety 'C22 H22 Cu N6 O4 S2, H2 O'
_chemical_formula_sum 'C22 H24 Cu N6 O5 S2'
_chemical_formula_weight 580.16
_chemical_name_systematic
;
Bis[\m-4,5-dicyano-N,N'-bis(p-tolylsulfonyl)-o-
phenylendiaminato]bis[diamminecopper(II)] dihydrate
;
_space_group_IT_number 14
_symmetry_cell_setting monoclinic
_symmetry_space_group_name_Hall '-P 2ybc'
_symmetry_space_group_name_H-M 'P 1 21/c 1'
_audit_creation_method 'WinGX routine CIF_UPDATE'
_cell_angle_alpha 90
_cell_angle_beta 118.117(3)
_cell_angle_gamma 90
_cell_formula_units_Z 4
_cell_length_a 14.1946(8)
_cell_length_b 10.1475(7)
_cell_length_c 19.2670(10)
_cell_measurement_reflns_used 5073
_cell_measurement_temperature 293
_cell_measurement_theta_max 26.022
_cell_measurement_theta_min 0.407
_cell_volume 2447.7(3)
_computing_cell_refinement 'DENZO/SCALEPACK (Otwinowski & Minor, 1997)'
_computing_data_collection 'COLLECT (Nonius, 2001).'
_computing_data_reduction DENZO/SCALEPACK
_computing_molecular_graphics 'DIAMOND (Brandenburg & Putz, 1996)'
_computing_publication_material CRYSTALS
_computing_structure_refinement 'CRYSTALS (Betteridge <i>et al.</i>,  2003)'
_computing_structure_solution 'SIR97 (Altomare <i>et al.</i>,  1999)'
_diffrn_measured_fraction_theta_full 0.996
_diffrn_measured_fraction_theta_max 0.996
_diffrn_measurement_device_type 'Nonius KappaCCD'
_diffrn_measurement_method '\f and \w'
_diffrn_radiation_type 'Mo K\a'
_diffrn_radiation_wavelength 0.71069
_diffrn_reflns_av_R_equivalents 0.039
_diffrn_reflns_limit_h_max 17
_diffrn_reflns_limit_h_min -17
_diffrn_reflns_limit_k_max 11
_diffrn_reflns_limit_k_min -12
_diffrn_reflns_limit_l_max 21
_diffrn_reflns_limit_l_min -21
_diffrn_reflns_number 8752
_diffrn_reflns_theta_full 26.042
_diffrn_reflns_theta_max 26.042
_diffrn_reflns_theta_min 2.172
_diffrn_standards_number 0
_exptl_absorpt_coefficient_mu 1.11
_exptl_absorpt_correction_T_max 0.8467
_exptl_absorpt_correction_T_min 0.6696
_exptl_absorpt_correction_type refdelf
_exptl_absorpt_process_details '(DIFABS; Walker & Stuart, 1983)'
_exptl_crystal_colour green
_exptl_crystal_density_diffrn 1.569
_exptl_crystal_density_method 'not measured'
_exptl_crystal_description block
_exptl_crystal_F_000 1196
_exptl_crystal_size_max 0.27
_exptl_crystal_size_mid 0.19
_exptl_crystal_size_min 0.15
_refine_diff_density_max 0.47
_refine_diff_density_min -0.47
_refine_ls_extinction_method None
_refine_ls_goodness_of_fit_ref 1.0528
_refine_ls_hydrogen_treatment constr
_refine_ls_matrix_type full
_refine_ls_number_parameters 325
_refine_ls_number_reflns 3315
_refine_ls_number_restraints 1
_refine_ls_R_factor_gt 0.0558
_refine_ls_shift/su_max 0.000385
_refine_ls_structure_factor_coef F
_refine_ls_weighting_details
;
Method, part 1, Chebychev polynomial, (Watkin, 1994; Prince,
1982)
[weight] = 1/[A~0~*T~0~(x)+A~1~*T~1~(x) ... +A~n-1~]*T~n-1~(x)]
where A~i~ are the Chebychev coefficients listed below and x = F~calc~/F~max~
Method = Robust Weighting (Prince, 1982)
W = [weight] * [1-(\dF/6\sF)^2^]^2^
A~i~ are:
1.05 1.13 0.672
;
_refine_ls_weighting_scheme calc
_refine_ls_wR_factor_ref 0.0593
_reflns_number_gt 3315
_reflns_number_total 4827
_reflns_threshold_expression I>1.0\s(I)
_cod_data_source_file bq2007.cif
_cod_data_source_block I
_cod_depositor_comments
;

2017-05-22
Z value and formula fixed to values more according to usual
chemical conventions.                 miguel
;
_cod_original_formula_sum 'C44 H48 Cu2 N12 O10 S4'
_cod_original_formula_weight 1160.32
_cod_original_formula_moiety 'C44 H44 Cu2 N12 O8 S4, 2(H2 O)'
_cod_original_formula_iupac '[Cu2 (C22 H16 N4 O4 S2)2 (N H3)4], 2H2 O'
_cod_original_formula_units_Z 2
_cod_original_sg_symbol_H-M 'P 21/c'
_cod_database_code 2213145
_cod_database_fobs_code 2213145

loop_
_symmetry_equiv_pos_as_xyz
x,y,z
-x,-y,-z
-x,y+1/2,-z+1/2
x,-y+1/2,z+1/2

loop_
_atom_site_type_symbol
_atom_site_label
_atom_site_fract_x
_atom_site_fract_y
_atom_site_fract_z
_atom_site_U_iso_or_equiv
_atom_site_adp_type
_atom_site_occupancy
Cu Cu1 0.36435(4) -0.12750(5) 0.65107(3) 0.0545 Uani 1.0000
S S2 0.33181(8) -0.33686(9) 0.52017(6) 0.0550 Uani 1.0000
S S1 0.25388(8) 0.16060(10) 0.60919(6) 0.0544 Uani 1.0000
O O4 0.4078(2) -0.3876(3) 0.49714(19) 0.0671 Uani 1.0000
O O1 0.2153(3) 0.1149(3) 0.66210(18) 0.0665 Uani 1.0000
O O2 0.3287(2) 0.2686(3) 0.63682(19) 0.0701 Uani 1.0000
N N2 0.3557(3) -0.1886(3) 0.5526(2) 0.0548 Uani 1.0000
O O3 0.3204(3) -0.4119(3) 0.57941(18) 0.0680 Uani 1.0000
C C15 0.3270(3) 0.0401(4) 0.5246(2) 0.0493 Uani 1.0000
C C18 0.3774(3) 0.0208(4) 0.4007(2) 0.0519 Uani 1.0000
N N1 0.3001(3) 0.0331(3) 0.5857(2) 0.0523 Uani 1.0000
C C17 0.3546(3) 0.1438(4) 0.4227(2) 0.0499 Uani 1.0000
O O5 0.5070(3) 0.3731(4) 0.6165(2) 0.0796 Uani 1.0000
C C1 0.1409(3) 0.2161(4) 0.5230(2) 0.0536 Uani 1.0000
N N3 0.4634(3) -0.2680(3) 0.71640(18) 0.0544 Uani 1.0000
N N4 0.3405(3) -0.0851(3) 0.73925(18) 0.0533 Uani 1.0000
C C6 0.0640(3) 0.1282(4) 0.4760(3) 0.0601 Uani 1.0000
C C16 0.3298(3) 0.1520(4) 0.4838(2) 0.0528 Uani 1.0000
C C21 0.3571(3) 0.2603(4) 0.3815(2) 0.0563 Uani 1.0000
N N5 0.3565(3) 0.3540(4) 0.3477(3) 0.0719 Uani 1.0000
C C8 0.2076(3) -0.3298(4) 0.4334(3) 0.0549 Uani 1.0000
C C19 0.3778(3) -0.0930(4) 0.4420(2) 0.0529 Uani 1.0000
C C20 0.3539(3) -0.0834(4) 0.5037(2) 0.0513 Uani 1.0000
C C12 0.0932(4) -0.3982(6) 0.3020(3) 0.0798 Uani 1.0000
C C9 0.1251(4) -0.2560(5) 0.4325(3) 0.0680 Uani 1.0000
C C4 -0.0451(4) 0.3048(5) 0.3952(3) 0.0687 Uani 1.0000
C C3 0.0352(4) 0.3924(5) 0.4427(3) 0.0720 Uani 1.0000
C C22 0.4075(3) 0.0129(4) 0.3397(3) 0.0583 Uani 1.0000
C C5 -0.0291(4) 0.1727(5) 0.4127(3) 0.0683 Uani 1.0000
N N6 0.4342(4) 0.0081(4) 0.2923(3) 0.0755 Uani 1.0000
C C13 0.1919(4) -0.4011(5) 0.3683(3) 0.0664 Uani 1.0000
C C10 0.0267(4) -0.2528(5) 0.3652(3) 0.0746 Uani 1.0000
C C2 0.1272(4) 0.3499(4) 0.5057(3) 0.0652 Uani 1.0000
C C11 0.0104(4) -0.3232(6) 0.2990(3) 0.0785 Uani 1.0000
C C7 -0.1463(4) 0.3563(7) 0.3262(4) 0.0964 Uani 1.0000
C C14 -0.0960(5) -0.3207(9) 0.2250(4) 0.1122 Uani 1.0000
H H61 0.0749 0.0389 0.4877 0.0711 Uiso 1.0000
H H161 0.3164 0.2337 0.4988 0.0594 Uiso 1.0000
H H191 0.3953 -0.1749 0.4281 0.0598 Uiso 1.0000
H H121 0.0834 -0.4486 0.2594 0.0861 Uiso 1.0000
H H91 0.1355 -0.2085 0.4765 0.0809 Uiso 1.0000
H H31 0.0259 0.4823 0.4317 0.0879 Uiso 1.0000
H H51 -0.0814 0.1118 0.3822 0.0840 Uiso 1.0000
H H131 0.2465 -0.4507 0.3687 0.0750 Uiso 1.0000
H H101 -0.0279 -0.2028 0.3649 0.0871 Uiso 1.0000
H H21 0.1799 0.4094 0.5366 0.0789 Uiso 1.0000
H H71 -0.1991 0.2883 0.3070 0.1291 Uiso 1.0000
H H72 -0.1745 0.4302 0.3410 0.1292 Uiso 1.0000
H H73 -0.1326 0.3828 0.2842 0.1291 Uiso 1.0000
H H141 -0.1515 -0.3121 0.2395 0.1500 Uiso 1.0000
H H142 -0.1062 -0.4011 0.1963 0.1499 Uiso 1.0000
H H143 -0.0992 -0.2481 0.1924 0.1500 Uiso 1.0000
H H6 0.3317 -0.1541 0.7575 0.0765 Uiso 1.0000
H H5 0.3951 -0.0481 0.7732 0.0760 Uiso 1.0000
H H4 0.2891 -0.0347 0.7265 0.0757 Uiso 1.0000
H H1 0.5190 -0.2365 0.7552 0.0701 Uiso 1.0000
H H2 0.4828 -0.3137 0.6886 0.0704 Uiso 1.0000
H H3 0.4325 -0.3195 0.7333 0.0704 Uiso 1.0000
H H7 0.4520 0.3990 0.6150 0.1100 Uiso 1.0000
H H8 0.5158 0.4275 0.5890 0.1102 Uiso 1.0000

loop_
_atom_site_aniso_label
_atom_site_aniso_U_11
_atom_site_aniso_U_22
_atom_site_aniso_U_33
_atom_site_aniso_U_12
_atom_site_aniso_U_13
_atom_site_aniso_U_23
Cu1 0.0572(3) 0.0547(3) 0.0521(3) 0.0005(2) 0.0261(2) 0.0026(2)
S2 0.0536(6) 0.0466(5) 0.0607(6) 0.0005(4) 0.0237(5) -0.0004(4)
S1 0.0505(5) 0.0565(6) 0.0569(6) 0.0030(4) 0.0259(5) -0.0029(4)
O4 0.0562(17) 0.0640(18) 0.0761(19) 0.0078(14) 0.0270(15) -0.0081(15)
O1 0.0687(19) 0.079(2) 0.0619(18) 0.0137(15) 0.0389(15) 0.0039(15)
O2 0.0594(17) 0.0607(18) 0.080(2) -0.0057(14) 0.0243(15) -0.0143(15)
N2 0.063(2) 0.0464(17) 0.059(2) -0.0024(15) 0.0321(17) -0.0003(15)
O3 0.0725(19) 0.0561(17) 0.0695(19) -0.0083(14) 0.0286(16) 0.0088(14)
C15 0.041(2) 0.057(2) 0.050(2) -0.0002(16) 0.0220(17) -0.0010(17)
C18 0.046(2) 0.057(2) 0.052(2) -0.0004(17) 0.0226(18) -0.0014(17)
N1 0.0555(19) 0.0494(18) 0.0570(19) 0.0045(15) 0.0306(16) 0.0056(14)
C17 0.0419(18) 0.055(2) 0.051(2) -0.0017(16) 0.0199(16) 0.0027(17)
O5 0.077(2) 0.082(2) 0.078(2) -0.0079(18) 0.0354(18) 0.0039(18)
C1 0.046(2) 0.055(2) 0.060(2) 0.0011(17) 0.0246(18) 0.0017(18)
N3 0.0582(19) 0.0484(18) 0.0483(18) 0.0042(14) 0.0182(15) 0.0048(14)
N4 0.061(2) 0.0598(19) 0.0456(17) 0.0095(15) 0.0301(15) 0.0053(14)
C6 0.061(2) 0.055(2) 0.066(3) -0.0008(19) 0.032(2) 0.000(2)
C16 0.049(2) 0.051(2) 0.058(2) 0.0016(16) 0.0248(18) -0.0055(17)
C21 0.051(2) 0.059(3) 0.060(2) 0.0013(18) 0.0263(19) 0.001(2)
N5 0.077(3) 0.065(3) 0.076(3) -0.0040(19) 0.038(2) 0.009(2)
C8 0.053(2) 0.052(2) 0.060(2) 0.0019(17) 0.0272(19) 0.0030(18)
C19 0.047(2) 0.054(2) 0.057(2) -0.0033(16) 0.0243(17) -0.0010(17)
C20 0.049(2) 0.048(2) 0.055(2) 0.0011(16) 0.0226(18) 0.0012(17)
C12 0.070(3) 0.100(4) 0.058(3) 0.005(3) 0.020(2) -0.010(3)
C9 0.060(3) 0.066(3) 0.079(3) 0.007(2) 0.034(2) -0.006(2)
C4 0.056(3) 0.076(3) 0.072(3) 0.006(2) 0.029(2) 0.010(2)
C3 0.071(3) 0.059(3) 0.084(3) 0.005(2) 0.036(3) 0.009(2)
C22 0.062(3) 0.055(2) 0.061(3) -0.0021(19) 0.032(2) -0.0001(19)
C5 0.060(3) 0.076(3) 0.066(3) -0.008(2) 0.028(2) -0.004(2)
N6 0.096(3) 0.071(3) 0.076(3) 0.003(2) 0.054(3) 0.000(2)
C13 0.058(2) 0.072(3) 0.068(3) 0.007(2) 0.028(2) -0.003(2)
C10 0.053(3) 0.078(3) 0.093(4) 0.013(2) 0.034(3) 0.012(3)
C2 0.058(2) 0.054(2) 0.082(3) -0.0008(19) 0.031(2) -0.004(2)
C11 0.056(3) 0.090(4) 0.077(3) 0.001(2) 0.022(2) 0.011(3)
C7 0.060(3) 0.114(5) 0.096(4) 0.014(3) 0.021(3) 0.026(4)
C14 0.060(3) 0.163(7) 0.086(4) 0.006(4) 0.011(3) 0.015(4)

loop_
_atom_type_symbol
_atom_type_scat_dispersion_real
_atom_type_scat_dispersion_imag
_atom_type_scat_source
C 0.0033 0.0016 'International Tables Vol C 4.2.6.8 and 6.1.1.4'
H 0 0 'International Tables Vol C 4.2.6.8 and 6.1.1.4'
N 0.0061 0.0033 'International Tables Vol C 4.2.6.8 and 6.1.1.4'
O 0.0106 0.006 'International Tables Vol C 4.2.6.8 and 6.1.1.4'
S 0.1246 0.1234 'International Tables Vol C 4.2.6.8 and 6.1.1.4'
Cu 0.3201 1.2651 'International Tables Vol C 4.2.6.8 and 6.1.1.4'

loop_
_geom_angle_atom_site_label_1
_geom_angle_atom_site_label_2
_geom_angle_atom_site_label_3
_geom_angle_site_symmetry_3
_geom_angle
_geom_angle_publ_flag
N1 Cu1 N2 . 81.07(14) yes
N1 Cu1 N3 . 164.55(14) yes
N1 Cu1 N4 . 98.94(14) yes
N1 Cu1 N6 2_656 88.37(14) yes
N2 Cu1 N3 . 95.17(15) yes
N2 Cu1 N4 . 166.69(15) yes
N2 Cu1 N6 2_656 95.79(14) yes
N3 Cu1 N4 . 88.15(15) yes
N3 Cu1 N6 2_656 77.05(14) yes
N4 Cu1 N6 2_656 97.51(14) yes
O4 S2 N2 . 113.82(19) no
O4 S2 O3 . 115.7(2) no
N2 S2 O3 . 105.62(19) no
O4 S2 C8 . 106.3(2) no
N2 S2 C8 . 105.29(19) no
O3 S2 C8 . 109.64(19) no
O1 S1 O2 . 116.3(2) no
O1 S1 N1 . 106.33(18) no
O2 S1 N1 . 112.81(19) no
O1 S1 C1 . 106.72(19) no
O2 S1 C1 . 106.8(2) no
N1 S1 C1 . 107.52(19) no
S2 N2 Cu1 . 125.7(2) no
S2 N2 C20 . 120.9(3) no
Cu1 N2 C20 . 112.5(3) no
N1 C15 C16 . 127.4(4) no
N1 C15 C20 . 114.1(4) no
C16 C15 C20 . 118.4(4) no
C17 C18 C19 . 120.1(4) no
C17 C18 C22 . 119.9(4) no
C19 C18 C22 . 119.8(4) no
C15 N1 S1 . 120.3(3) no
C15 N1 Cu1 . 110.3(2) no
S1 N1 Cu1 . 127.2(2) no
C18 C17 C16 . 119.9(4) no
C18 C17 C21 . 119.7(4) no
C16 C17 C21 . 120.4(4) no
H7 O5 H8 . 101.4 no
S1 C1 C6 . 120.0(3) no
S1 C1 C2 . 119.8(3) no
C6 C1 C2 . 120.1(4) no
Cu1 N3 H1 . 111.9 no
Cu1 N3 H2 . 109.7 no
H1 N3 H2 . 108.5 no
Cu1 N3 H3 . 110.5 no
H1 N3 H3 . 109.2 no
H2 N3 H3 . 106.8 no
Cu1 N4 H6 . 108.2 no
Cu1 N4 H5 . 107.9 no
H6 N4 H5 . 108.8 no
Cu1 N4 H4 . 111.9 no
H6 N4 H4 . 111.3 no
H5 N4 H4 . 108.6 no
C1 C6 C5 . 120.2(4) no
C1 C6 H61 . 119.0 no
C5 C6 H61 . 120.8 no
C15 C16 C17 . 121.3(4) no
C15 C16 H161 . 119.2 no
C17 C16 H161 . 119.5 no
C17 C21 N5 . 178.4(4) no
S2 C8 C9 . 119.6(4) no
S2 C8 C13 . 120.2(3) no
C9 C8 C13 . 120.2(4) no
C18 C19 C20 . 119.5(4) no
C18 C19 H191 . 119.8 no
C20 C19 H191 . 120.7 no
C15 C20 N2 . 113.5(3) no
C15 C20 C19 . 120.8(4) no
N2 C20 C19 . 125.7(4) no
C13 C12 C11 . 121.6(5) no
C13 C12 H121 . 118.3 no
C11 C12 H121 . 120.1 no
C8 C9 C10 . 119.8(5) no
C8 C9 H91 . 120.2 no
C10 C9 H91 . 120.0 no
C3 C4 C5 . 118.1(5) no
C3 C4 C7 . 119.9(5) no
C5 C4 C7 . 121.9(5) no
C4 C3 C2 . 121.7(4) no
C4 C3 H31 . 119.4 no
C2 C3 H31 . 118.9 no
C18 C22 N6 . 178.2(5) no
C6 C5 C4 . 120.8(4) no
C6 C5 H51 . 119.0 no
C4 C5 H51 . 120.1 no
C22 N6 Cu1 2_656 109.3(4) no
C12 C13 C8 . 119.4(4) no
C12 C13 H131 . 120.1 no
C8 C13 H131 . 120.4 no
C9 C10 C11 . 120.4(5) no
C9 C10 H101 . 119.4 no
C11 C10 H101 . 120.2 no
C1 C2 C3 . 119.1(4) no
C1 C2 H21 . 120.3 no
C3 C2 H21 . 120.6 no
C10 C11 C12 . 118.5(5) no
C10 C11 C14 . 121.3(5) no
C12 C11 C14 . 120.2(6) no
C4 C7 H71 . 109.7 no
C4 C7 H72 . 111.4 no
H71 C7 H72 . 108.7 no
C4 C7 H73 . 110.6 no
H71 C7 H73 . 108.1 no
H72 C7 H73 . 108.2 no
C11 C14 H141 . 108.7 no
C11 C14 H142 . 110.0 no
H141 C14 H142 . 109.0 no
C11 C14 H143 . 110.5 no
H141 C14 H143 . 109.4 no
H142 C14 H143 . 109.3 no

loop_
_geom_bond_atom_site_label_1
_geom_bond_atom_site_label_2
_geom_bond_site_symmetry_2
_geom_bond_distance
_geom_bond_publ_flag
Cu1 N1 . 1.998(3) yes
Cu1 N2 . 1.944(3) yes
Cu1 N3 . 1.981(3) yes
Cu1 N4 . 1.931(3) yes
Cu1 N6 2_656 2.810(5) yes
S2 O4 . 1.441(3) no
S2 N2 . 1.603(3) no
S2 O3 . 1.443(3) no
S2 C8 . 1.769(4) no
S1 O1 . 1.442(3) no
S1 O2 . 1.442(3) no
S1 N1 . 1.609(3) no
S1 C1 . 1.772(4) no
N2 C20 . 1.416(5) no
C15 N1 . 1.401(5) no
C15 C16 . 1.392(6) no
C15 C20 . 1.422(6) no
C18 C17 . 1.404(6) no
C18 C19 . 1.400(6) no
C18 C22 . 1.429(6) no
C17 C16 . 1.380(6) no
C17 C21 . 1.434(6) no
O5 H7 . 0.811 no
O5 H8 . 0.815 no
C1 C6 . 1.369(6) no
C1 C2 . 1.390(6) no
N3 H1 . 0.853 no
N3 H2 . 0.846 no
N3 H3 . 0.841 no
N4 H6 . 0.819 no
N4 H5 . 0.832 no
N4 H4 . 0.828 no
C6 C5 . 1.385(7) no
C6 H61 . 0.929 no
C16 H161 . 0.927 no
C21 N5 . 1.151(6) no
C8 C9 . 1.384(6) no
C8 C13 . 1.372(6) no
C19 C20 . 1.386(6) no
C19 H191 . 0.942 no
C12 C13 . 1.381(7) no
C12 C11 . 1.378(8) no
C12 H121 . 0.920 no
C9 C10 . 1.388(7) no
C9 H91 . 0.925 no
C4 C3 . 1.394(7) no
C4 C5 . 1.375(7) no
C4 C7 . 1.519(7) no
C3 C2 . 1.368(7) no
C3 H31 . 0.932 no
C22 N6 . 1.143(5) no
C5 H51 . 0.931 no
C13 H131 . 0.921 no
C10 C11 . 1.384(8) no
C10 H101 . 0.924 no
C2 H21 . 0.927 no
C11 C14 . 1.512(7) no
C7 H71 . 0.956 no
C7 H72 . 0.955 no
C7 H73 . 0.956 no
C14 H141 . 0.956 no
C14 H142 . 0.958 no
C14 H143 . 0.955 no

loop_
_geom_hbond_atom_site_label_D
_geom_hbond_atom_site_label_H
_geom_hbond_atom_site_label_A
_geom_hbond_site_symmetry_D
_geom_hbond_site_symmetry_H
_geom_hbond_site_symmetry_A
_geom_hbond_distance_DH
_geom_hbond_distance_HA
_geom_hbond_distance_DA
_geom_hbond_angle_DHA
_geom_hbond_publ_flag
N3 H2 O3 . . . 0.85 2.48 2.860(5) 108 yes
N4 H4 O1 . . . 0.83 1.93 2.648(5) 144 yes
O5 H7 O2 . . . 0.81 2.38 2.934(6) 126 yes
C2 H21 O2 . . . 0.93 2.53 2.905(7) 105 yes
C13 H131 O4 . . . 0.92 2.54 2.900(7) 104 yes
O5 H8 O4 2_656 2_656 . 0.81 2.41 2.962(6) 126 yes
N3 H1 O2 . . 3_646 0.85 2.18 2.993(5) 159 yes
N4 H5 O5 . . 3_646 0.83 2.07 2.630(5) 124 yes
N3 H3 N6 . . 4_545 0.84 2.22 2.970(6) 148 yes
O5 H8 O4 . . 1_565 0.81 2.54 3.178(5) 137 yes
O5 H7 O3 . . 1_565 0.81 2.54 3.239(6) 146 yes
C2 H21 O3 . . 1_565 0.93 2.53 3.422(7) 162 yes
